data_7230636
loop_
_publ_author_name
'Ren, Yi-Xia'
'Zhao, Xiao-Long'
'Wang, Zhi-Xiang'
'Pan, Yong'
'Li, Hui-Ping'
'Wang, Fei-Yan'
'Zhu, Shao-Feng'
'Shao, Chen-Hui'

_publ_section_title
;
 Effects of template molecules on the structures and luminescence
 intensities of a series of porous Tb-MOFs based on the
 2-nitroterephthalate ligand
;
_journal_issue 31
_journal_name_full 'RSC Advances'
_journal_page_first 17497
_journal_paper_doi 10.1039/C8RA01224E
_journal_volume 8
_journal_year 2018
_chemical_formula_sum 'C48 H32 N6 O43 Tb4'
_chemical_formula_weight 2016.48
_chemical_name_systematic
; 
 ? 
;
_space_group_IT_number 15
_symmetry_cell_setting orthorhombic
_symmetry_space_group_name_Hall '-C 2yc'
_symmetry_space_group_name_H-M 'C 1 2/c 1'
_atom_sites_solution_hydrogens geom
_atom_sites_solution_primary direct
_atom_sites_solution_secondary difmap
_audit_block_doi 10.5517/ccdc.csd.cc1yy906
_audit_creation_method SHELXL-97
_audit_update_record
;
2018-01-09 deposited with the CCDC.
2018-04-30 downloaded from the CCDC.
;
_cell_angle_alpha 90.00
_cell_angle_beta 90.00
_cell_angle_gamma 90.00
_cell_formula_units_Z 2
_cell_length_a 16.7852(19)
_cell_length_b 11.3430(13)
_cell_length_c 15.3991(18)
_cell_measurement_temperature 296(2)
_cell_volume 2931.9(6)
_computing_structure_refinement 'SHELXL-97 (Sheldrick, 1997)'
_computing_structure_solution 'SHELXS-97 (Sheldrick, 1990)'
_diffrn_ambient_temperature 296(2)
_diffrn_measured_fraction_theta_full 0.990
_diffrn_measured_fraction_theta_max 0.990
_diffrn_radiation_monochromator graphite
_diffrn_radiation_source 'fine-focus sealed tube'
_diffrn_radiation_type MoK\a
_diffrn_radiation_wavelength 0.71073
_diffrn_reflns_av_R_equivalents 0.0830
_diffrn_reflns_av_sigmaI/netI 0.0363
_diffrn_reflns_limit_h_max 20
_diffrn_reflns_limit_h_min -21
_diffrn_reflns_limit_k_max 14
_diffrn_reflns_limit_k_min -14
_diffrn_reflns_limit_l_max 19
_diffrn_reflns_limit_l_min -20
_diffrn_reflns_number 22200
_diffrn_reflns_theta_full 27.64
_diffrn_reflns_theta_max 27.64
_diffrn_reflns_theta_min 3.42
_exptl_absorpt_coefficient_mu 4.890
_exptl_crystal_colour yellow
_exptl_crystal_density_diffrn 2.284
_exptl_crystal_density_method 'not measured'
_exptl_crystal_description block
_exptl_crystal_F_000 1932
_refine_diff_density_max 1.850
_refine_diff_density_min -1.392
_refine_diff_density_rms 0.166
_refine_ls_extinction_method none
_refine_ls_goodness_of_fit_ref 1.055
_refine_ls_hydrogen_treatment mixed
_refine_ls_matrix_type full
_refine_ls_number_parameters 249
_refine_ls_number_reflns 3389
_refine_ls_number_restraints 2
_refine_ls_restrained_S_all 1.055
_refine_ls_R_factor_all 0.0304
_refine_ls_R_factor_gt 0.0273
_refine_ls_shift/su_max 0.001
_refine_ls_shift/su_mean 0.000
_refine_ls_structure_factor_coef Fsqd
_refine_ls_weighting_details 'calc w=1/[\s^2^(Fo^2^)+(0.0412P)^2^+9.0774P] where P=(Fo^2^+2Fc^2^)/3'
_refine_ls_weighting_scheme calc
_refine_ls_wR_factor_gt 0.0717
_refine_ls_wR_factor_ref 0.0736
_reflns_number_gt 3119
_reflns_number_total 3389
_reflns_threshold_expression >2sigma(I)
_cod_data_source_file c8ra01224e2.cif
_cod_data_source_block ww
_cod_original_sg_symbol_H-M C2/c
_cod_database_code 7230636

loop_
_symmetry_equiv_pos_as_xyz
'x, y, z'
'-x, y, -z+1/2'
'x+1/2, y+1/2, z'
'-x+1/2, y+1/2, -z+1/2'
'-x, -y, -z'
'x, -y, z-1/2'
'-x+1/2, -y+1/2, -z'
'x+1/2, -y+1/2, z-1/2'

loop_
_atom_site_label
_atom_site_type_symbol
_atom_site_fract_x
_atom_site_fract_y
_atom_site_fract_z
_atom_site_U_iso_or_equiv
_atom_site_adp_type
_atom_site_occupancy
_atom_site_symmetry_multiplicity
_atom_site_calc_flag
_atom_site_refinement_flags
Tb1 Tb 0.466350(8) 0.854924(12) 0.126823(9) 0.01307(8) Uani 1 1 d .
C1 C 0.2905(2) 0.7650(3) 0.3259(2) 0.0196(7) Uani 1 1 d .
C2 C 0.2895(3) 0.6439(3) 0.3313(3) 0.0296(9) Uani 1 1 d .
H2A H 0.3277 0.6003 0.3016 0.036 Uiso 1 1 calc R
C3 C 0.2318(2) 0.5856(3) 0.3807(3) 0.0268(8) Uani 1 1 d .
H3A H 0.2318 0.5036 0.3830 0.032 Uiso 1 1 calc R
C4 C 0.1746(2) 0.6488(3) 0.4265(2) 0.0186(7) Uani 1 1 d .
C5 C 0.1762(2) 0.7705(3) 0.4242(2) 0.0209(7) Uani 1 1 d .
H5A H 0.1393 0.8143 0.4558 0.025 Uiso 1 1 calc R
C6 C 0.2337(2) 0.8266(3) 0.3742(2) 0.0202(7) Uani 1 1 d .
C7 C 0.10974(19) 0.5851(3) 0.4767(2) 0.0172(6) Uani 1 1 d .
C8 C 0.3496(2) 0.8207(3) 0.2635(2) 0.0186(7) Uani 1 1 d .
C9 C 0.5000 1.0948(4) 0.2500 0.0218(10) Uani 1 2 d S
C10 C 0.5000 1.2280(4) 0.2500 0.0207(10) Uani 1 2 d S
C11 C 0.5033(2) 1.2901(3) 0.1723(2) 0.0232(7) Uani 1 1 d .
H11A H 0.5048 1.2495 0.1199 0.028 Uiso 1 1 calc R
C12 C 0.5043(3) 1.4123(3) 0.1726(2) 0.0265(8) Uani 1 1 d .
C13 C 0.5000 1.4763(4) 0.2500 0.0239(11) Uani 1 2 d S
C14 C 0.5000 1.6089(4) 0.2500 0.0225(10) Uani 1 2 d S
N1 N 0.2345(2) 0.9546(3) 0.3723(2) 0.0323(8) Uani 1 1 d .
N2 N 0.5200(4) 1.4687(5) 0.0870(4) 0.0275(14) Uani 0.50 1 d P
O1 O 0.06627(17) 0.6478(2) 0.52540(19) 0.0259(6) Uani 1 1 d .
O2 O 0.10309(14) 0.4760(2) 0.46782(16) 0.0209(5) Uani 1 1 d .
O3 O 0.41892(15) 0.8467(2) 0.28752(18) 0.0225(6) Uani 1 1 d .
O4 O 0.33041(15) 0.8284(3) 0.18567(18) 0.0269(6) Uani 1 1 d .
O5 O 0.1848(3) 1.0076(3) 0.4135(4) 0.114(3) Uani 1 1 d .
O6 O 0.2854(2) 1.0049(3) 0.3304(2) 0.0481(9) Uani 1 1 d .
O7 O 0.48193(17) 1.0453(2) 0.17987(17) 0.0258(6) Uani 1 1 d .
O8 O 0.4712(4) 1.4571(6) 0.0311(5) 0.0029(14) Uiso 0.25 1 d P
O9 O 0.5828(4) 1.5232(6) 0.0746(4) 0.0474(17) Uani 0.50 1 d P
O10 O 0.47576(19) 1.6586(2) 0.18194(18) 0.0270(6) Uani 1 1 d .
O11 O 0.40460(19) 0.7220(3) 0.02867(19) 0.0342(7) Uani 1 1 d D
H1WB H 0.372(3) 0.746(5) -0.013(3) 0.060(18) Uiso 1 1 d D
H1WC H 0.391(4) 0.650(2) 0.043(5) 0.07(2) Uiso 1 1 d D
O12 O 0.3130(3) 0.7565(4) -0.1089(3) 0.0774(14) Uani 1 1 d .
H22A H 0.2794 0.8249 -0.1055 0.116 Uiso 1 1 d R
H22C H 0.2805 0.6873 -0.1150 0.116 Uiso 1 1 d R

loop_
_atom_site_aniso_label
_atom_site_aniso_U_11
_atom_site_aniso_U_22
_atom_site_aniso_U_33
_atom_site_aniso_U_23
_atom_site_aniso_U_13
_atom_site_aniso_U_12
Tb1 0.01463(11) 0.01177(11) 0.01280(11) 0.00027(5) 0.00446(7) 0.00023(5)
C1 0.0172(15) 0.0249(18) 0.0167(16) -0.0025(13) 0.0053(12) -0.0052(13)
C2 0.026(2) 0.025(2) 0.038(2) -0.0048(15) 0.0195(17) -0.0029(14)
C3 0.0262(18) 0.0191(18) 0.035(2) -0.0030(15) 0.0150(15) -0.0025(14)
C4 0.0134(16) 0.0250(19) 0.0173(17) -0.0021(12) 0.0040(13) -0.0036(12)
C5 0.0178(16) 0.0253(18) 0.0196(16) -0.0023(14) 0.0059(12) -0.0002(14)
C6 0.0175(16) 0.0208(16) 0.0224(18) 0.0032(14) 0.0037(13) 0.0008(14)
C7 0.0145(15) 0.0241(18) 0.0129(15) -0.0014(12) 0.0020(11) -0.0048(13)
C8 0.0173(16) 0.0202(16) 0.0182(17) 0.0005(13) 0.0050(12) -0.0019(13)
C9 0.029(3) 0.011(2) 0.026(3) 0.000 0.000(2) 0.000
C10 0.031(3) 0.011(2) 0.020(2) 0.000 -0.0031(19) 0.000
C11 0.037(2) 0.0159(17) 0.0172(17) -0.0031(13) -0.0012(14) 0.0017(14)
C12 0.043(2) 0.0157(18) 0.0204(19) -0.0013(14) -0.0003(15) -0.0031(15)
C13 0.042(3) 0.012(2) 0.018(3) 0.000 -0.005(2) 0.000
C14 0.037(3) 0.012(2) 0.019(2) 0.000 0.002(2) 0.000
N1 0.0292(18) 0.0210(17) 0.047(2) 0.0030(14) 0.0137(15) 0.0019(13)
N2 0.037(4) 0.017(3) 0.029(3) -0.005(2) 0.004(3) 0.002(3)
O1 0.0259(15) 0.0281(16) 0.0237(16) -0.0050(10) 0.0152(12) -0.0046(10)
O2 0.0209(12) 0.0203(12) 0.0214(12) -0.0006(10) 0.0015(9) -0.0071(10)
O3 0.0154(12) 0.0283(15) 0.0238(14) -0.0025(10) 0.0042(10) -0.0054(9)
O4 0.0195(13) 0.0406(15) 0.0207(14) 0.0046(12) 0.0017(10) -0.0054(11)
O5 0.113(4) 0.025(2) 0.204(6) 0.004(3) 0.117(4) 0.010(2)
O6 0.051(2) 0.0267(16) 0.067(2) 0.0053(15) 0.0303(17) -0.0076(14)
O7 0.0408(16) 0.0128(12) 0.0236(14) -0.0018(10) -0.0081(11) 0.0014(10)
O9 0.051(4) 0.050(4) 0.042(4) 0.011(3) 0.010(3) -0.021(3)
O10 0.0492(18) 0.0125(12) 0.0194(14) 0.0020(9) -0.0054(12) 0.0006(11)
O11 0.0525(19) 0.0243(14) 0.0259(15) 0.0015(12) -0.0105(13) -0.0085(14)
O12 0.068(3) 0.055(3) 0.109(4) 0.014(2) -0.048(3) -0.008(2)

loop_
_atom_type_symbol
_atom_type_description
_atom_type_scat_dispersion_real
_atom_type_scat_dispersion_imag
_atom_type_scat_source
C C 0.0033 0.0016 'International Tables Vol C Tables 4.2.6.8 and 6.1.1.4'
H H 0.0000 0.0000 'International Tables Vol C Tables 4.2.6.8 and 6.1.1.4'
N N 0.0061 0.0033 'International Tables Vol C Tables 4.2.6.8 and 6.1.1.4'
O O 0.0106 0.0060 'International Tables Vol C Tables 4.2.6.8 and 6.1.1.4'
Tb Tb -0.1723 4.1537 'International Tables Vol C Tables 4.2.6.8 and 6.1.1.4'

loop_
_geom_angle_atom_site_label_1
_geom_angle_atom_site_label_2
_geom_angle_atom_site_label_3
_geom_angle
_geom_angle_site_symmetry_1
_geom_angle_site_symmetry_3
O1 Tb1 O2 86.99(9) 8_565 4
O1 Tb1 O7 99.78(9) 8_565 .
O2 Tb1 O7 74.15(9) 4 .
O1 Tb1 O3 77.35(10) 8_565 2_655
O2 Tb1 O3 142.51(9) 4 2_655
O7 Tb1 O3 75.27(9) . 2_655
O1 Tb1 O11 82.93(11) 8_565 .
O2 Tb1 O11 75.89(11) 4 .
O7 Tb1 O11 149.71(10) . .
O3 Tb1 O11 133.98(10) 2_655 .
O1 Tb1 O10 100.43(10) 8_565 1_545
O2 Tb1 O10 144.04(10) 4 1_545
O7 Tb1 O10 137.23(10) . 1_545
O3 Tb1 O10 73.00(9) 2_655 1_545
O11 Tb1 O10 70.30(10) . 1_545
O1 Tb1 O4 157.37(11) 8_565 .
O2 Tb1 O4 80.71(9) 4 .
O7 Tb1 O4 95.06(10) . .
O3 Tb1 O4 123.28(9) 2_655 .
O11 Tb1 O4 75.70(11) . .
O10 Tb1 O4 79.47(10) 1_545 .
O1 Tb1 O3 150.67(10) 8_565 .
O2 Tb1 O3 117.75(8) 4 .
O7 Tb1 O3 74.53(8) . .
O3 Tb1 O3 73.37(9) 2_655 .
O11 Tb1 O3 116.71(9) . .
O10 Tb1 O3 69.44(9) 1_545 .
O4 Tb1 O3 50.56(9) . .
O1 Tb1 C8 170.60(10) 8_565 .
O2 Tb1 C8 101.29(9) 4 .
O7 Tb1 C8 86.87(10) . .
O3 Tb1 C8 98.16(10) 2_655 .
O11 Tb1 C8 94.70(10) . .
O10 Tb1 C8 70.25(10) 1_545 .
O4 Tb1 C8 25.18(9) . .
O3 Tb1 C8 25.65(9) . .
O1 Tb1 Tb1 116.38(8) 8_565 2_655
O2 Tb1 Tb1 138.28(6) 4 2_655
O7 Tb1 Tb1 68.34(6) . 2_655
O3 Tb1 Tb1 39.07(6) 2_655 2_655
O11 Tb1 Tb1 137.31(7) . 2_655
O10 Tb1 Tb1 68.93(7) 1_545 2_655
O4 Tb1 Tb1 84.96(6) . 2_655
O3 Tb1 Tb1 34.47(6) . 2_655
C8 Tb1 Tb1 59.84(7) . 2_655
C2 C1 C6 117.3(3) . .
C2 C1 C8 117.5(3) . .
C6 C1 C8 125.1(3) . .
C1 C2 C3 120.9(3) . .
C4 C3 C2 120.6(3) . .
C5 C4 C3 119.3(3) . .
C5 C4 C7 120.1(3) . .
C3 C4 C7 120.5(3) . .
C4 C5 C6 119.0(3) . .
C5 C6 C1 122.7(3) . .
C5 C6 N1 118.4(3) . .
C1 C6 N1 118.9(3) . .
O2 C7 O1 124.8(3) . .
O2 C7 C4 118.6(3) . .
O1 C7 C4 116.6(3) . .
O4 C8 O3 120.5(3) . .
O4 C8 C1 118.0(3) . .
O3 C8 C1 121.1(3) . .
O4 C8 Tb1 57.78(17) . .
O3 C8 Tb1 63.68(18) . .
C1 C8 Tb1 162.9(2) . .
O7 C9 O7 126.8(5) . 2_655
O7 C9 C10 116.6(2) . .
O7 C9 C10 116.6(2) 2_655 .
C11 C10 C11 119.1(5) 2_655 .
C11 C10 C9 120.5(2) 2_655 .
C11 C10 C9 120.5(2) . .
C12 C11 C10 120.3(3) . .
C11 C12 C13 121.4(3) . .
C11 C12 N2 115.4(4) . .
C13 C12 N2 122.8(4) . .
C12 C13 C12 117.5(5) 2_655 .
C12 C13 C14 121.3(2) 2_655 .
C12 C13 C14 121.3(2) . .
O10 C14 O10 126.7(5) 2_655 .
O10 C14 C13 116.6(2) 2_655 .
O10 C14 C13 116.6(2) . .
O5 N1 O6 122.0(4) . .
O5 N1 C6 118.8(3) . .
O6 N1 C6 119.2(3) . .
O8 N2 O9 121.9(7) . .
O8 N2 C12 118.0(6) . .
O9 N2 C12 120.1(6) . .
C7 O1 Tb1 144.9(2) . 8_466
C7 O2 Tb1 134.5(2) . 4_545
C8 O3 Tb1 159.9(2) . 2_655
C8 O3 Tb1 90.7(2) . .
Tb1 O3 Tb1 106.46(9) 2_655 .
C8 O4 Tb1 97.0(2) . .
C9 O7 Tb1 138.2(3) . .
N2 O8 O8 87.3(7) . 5_685
C14 O10 Tb1 137.4(3) . 1_565

loop_
_geom_bond_atom_site_label_1
_geom_bond_atom_site_label_2
_geom_bond_distance
_geom_bond_site_symmetry_2
Tb1 O1 2.292(2) 8_565
Tb1 O2 2.317(2) 4
Tb1 O7 2.324(2) .
Tb1 O3 2.336(3) 2_655
Tb1 O11 2.373(3) .
Tb1 O10 2.388(2) 1_545
Tb1 O4 2.473(3) .
Tb1 O3 2.601(3) .
Tb1 C8 2.902(3) .
Tb1 Tb1 3.9582(5) 2_655
C1 C2 1.376(5) .
C1 C6 1.397(5) .
C1 C8 1.519(4) .
C2 C3 1.398(5) .
C3 C4 1.391(5) .
C4 C5 1.381(5) .
C4 C7 1.518(4) .
C5 C6 1.389(5) .
C6 N1 1.452(5) .
C7 O2 1.251(4) .
C7 O1 1.265(4) .
C8 O4 1.244(4) .
C8 O3 1.256(4) .
C9 O7 1.254(3) .
C9 O7 1.254(3) 2_655
C9 C10 1.510(7) .
C10 C11 1.389(4) 2_655
C10 C11 1.389(4) .
C11 C12 1.387(5) .
C12 C13 1.397(4) .
C12 N2 1.489(7) .
C13 C12 1.397(4) 2_655
C13 C14 1.504(7) .
C14 O10 1.258(4) 2_655
C14 O10 1.258(4) .
N1 O5 1.208(5) .
N1 O6 1.214(4) .
N2 O8 1.194(10) .
N2 O9 1.237(9) .
O1 Tb1 2.292(2) 8_466
O2 Tb1 2.317(2) 4_545
O3 Tb1 2.336(3) 2_655
O8 O8 1.673(14) 5_685
O10 Tb1 2.388(2) 1_565
